data_8103917
loop_
_publ_author_name
'Somer, M.'
'Carrillo-Cabrera, W.'
'Peters, E.M.'
'von Schnering, H.G.'
'Peters, K.'

_publ_section_title
;
 Crystal structure of sodium magnesium arsenide, Na Mg As
;
_journal_name_full 'Zeitschrift fuer Kristallographie (149,1979-)'
_journal_page_first 633
_journal_page_last 633
_journal_volume 211
_journal_year 1996
_chemical_formula_sum 'As Mg Na'
_chemical_name_systematic 'Na Mg As'
_space_group_IT_number 129
_symmetry_space_group_name_Hall '-P 4a 2a'
_symmetry_space_group_name_H-M 'P 4/n m m :2'
_cell_angle_alpha 90
_cell_angle_beta 90
_cell_angle_gamma 90
_cell_formula_units_Z 2
_cell_length_a 4.417
_cell_length_b 4.417
_cell_length_c 7.13
_cell_volume 139.106
_citation_journal_id_ASTM ZEKRDZ
_cod_data_source_file Somer_ZEKRDZ_1996_1911.cif
_cod_data_source_block As1Mg1Na1
_cod_original_cell_volume 139.1055
_cod_original_formula_sum 'As1 Mg1 Na1'
_cod_database_code 8103917

loop_
_symmetry_equiv_pos_as_xyz
x,y,z
-y+1/2,x,z
-x+1/2,-y+1/2,z
y,-x+1/2,z
x+1/2,-y,-z
y+1/2,x+1/2,-z
-x,y+1/2,-z
-y,-x,-z
-x,-y,-z
y-1/2,-x,-z
x-1/2,y-1/2,-z
-y,x-1/2,-z
-x-1/2,y,z
-y-1/2,-x-1/2,z
x,-y-1/2,z
y,x,z

loop_
_atom_site_label
_atom_site_type_symbol
_atom_site_fract_x
_atom_site_fract_y
_atom_site_fract_z
_atom_site_occupancy
_atom_site_U_iso_or_equiv
As1 As-3 0.25 0.25 0.21441 1 0.0
Mg1 Mg+2 0.75 0.25 0 1 0.0
Na1 Na+1 0.25 0.25 0.63048 1 0.0
